data_7225696
loop_
_publ_author_name
'Sovago, Ioana'
'Thomas, Lynne H.'
'Adam, Martin S.'
'Capelli, Silvia C.'
'Wilson, Chick C.'
'Farrugia, Louis J.'

_publ_section_title
;
 High resolution X-ray and neutron diffraction studies on molecular
 complexes of chloranilic acid and lutidines
;
_journal_issue 30
_journal_name_full CrystEngComm
_journal_page_first 5697
_journal_paper_doi 10.1039/C6CE01065B
_journal_volume 18
_journal_year 2016
_chemical_formula_moiety
;
C6 H Cl2 O4, 0.5(C6 H2 Cl2 O4), C7 H10 N
;
_chemical_formula_sum 'C16 H12 Cl3 N O6'
_chemical_formula_weight 420.62
_chemical_name_systematic
;
 ?
;
_space_group_crystal_system monoclinic
_space_group_IT_number 14
_space_group_name_Hall '-P 2ybc'
_space_group_name_H-M_alt 'P 1 21/c 1'
_symmetry_space_group_name_Hall '-P 2ybc'
_symmetry_space_group_name_H-M 'P 1 21/c 1'
_atom_sites_solution_hydrogens geom
_atom_sites_solution_primary direct
_atom_sites_solution_secondary difmap
_audit_update_record
;
2016-05-04 deposited with the CCDC.
2016-06-13 downloaded from the CCDC.
;
_cell_angle_alpha 90
_cell_angle_beta 110.8690(10)
_cell_angle_gamma 90
_cell_formula_units_Z 4
_cell_length_a 18.3393(5)
_cell_length_b 4.95420(10)
_cell_length_c 19.8433(5)
_cell_measurement_reflns_used 4949
_cell_measurement_temperature 100(2)
_cell_measurement_theta_max 30.279
_cell_measurement_theta_min 2.197
_cell_measurement_wavelength 0.71073
_cell_volume 1684.62(7)
_computing_cell_refinement 'HKL Scalepack (Otwinowski & Minor 1997)'
_computing_data_collection 'Collect (Bruker AXS BV, 1997-2004)'
_computing_data_reduction 'HKL Denzo and Scalepack (Otwinowski & Minor 1997)'
_computing_molecular_graphics 'Ortep-3 for Windows (Farrugia, 1997)'
_computing_publication_material 'WinGX publication routines (Farrugia, 1999)'
_computing_structure_refinement 'SHELXL-97 (Sheldrick, 2008)'
_computing_structure_solution 'SHELXS-97 (Sheldrick, 2008)'
_diffrn_ambient_temperature 100(2)
_diffrn_detector 'CCD plate'
_diffrn_detector_area_resol_mean 9
_diffrn_measured_fraction_theta_full 0.998
_diffrn_measured_fraction_theta_max 0.987
_diffrn_measurement_device '95mm CCD camera on \k-goniostat'
_diffrn_measurement_device_type KappaCCD
_diffrn_measurement_method 'CCD rotation images, thick slices'
_diffrn_orient_matrix_type 'by Bruker AXS Collect from scalepack cell'
_diffrn_radiation_monochromator graphite
_diffrn_radiation_probe x-ray
_diffrn_radiation_type MoK\a
_diffrn_radiation_wavelength 0.71073
_diffrn_reflns_av_R_equivalents 0.0837
_diffrn_reflns_av_unetI/netI 0.03
_diffrn_reflns_Laue_measured_fraction_full 0.998
_diffrn_reflns_Laue_measured_fraction_max 0.987
_diffrn_reflns_limit_h_max 24
_diffrn_reflns_limit_h_min -25
_diffrn_reflns_limit_k_max 6
_diffrn_reflns_limit_k_min 0
_diffrn_reflns_limit_l_max 27
_diffrn_reflns_limit_l_min 0
_diffrn_reflns_number 4950
_diffrn_reflns_point_group_measured_fraction_full 0.998
_diffrn_reflns_point_group_measured_fraction_max 0.987
_diffrn_reflns_theta_full 25.242
_diffrn_reflns_theta_max 30.279
_diffrn_reflns_theta_min 2.197
_diffrn_source 'Enraf Nonius FR590'
_exptl_absorpt_coefficient_mu 0.58
_exptl_absorpt_correction_T_max 0.7493
_exptl_absorpt_correction_T_min 0.0241
_exptl_absorpt_correction_type multi-scan
_exptl_absorpt_process_details 'SADABS, Bruker(2001)'
_exptl_crystal_colour purple
_exptl_crystal_density_diffrn 1.661
_exptl_crystal_density_method 'not measured'
_exptl_crystal_description red
_exptl_crystal_F_000 856
_exptl_crystal_size_max 0.27
_exptl_crystal_size_mid 0.22
_exptl_crystal_size_min 0.17
_refine_diff_density_max 0.654
_refine_diff_density_min -0.3
_refine_diff_density_rms 0.052
_refine_ls_extinction_method none
_refine_ls_goodness_of_fit_ref 1.064
_refine_ls_hydrogen_treatment refall
_refine_ls_matrix_type full
_refine_ls_number_constraints 0
_refine_ls_number_parameters 283
_refine_ls_number_reflns 4949
_refine_ls_number_restraints 0
_refine_ls_restrained_S_all 1.064
_refine_ls_R_factor_all 0.0267
_refine_ls_R_factor_gt 0.0239
_refine_ls_shift/su_max 0.001
_refine_ls_shift/su_mean 0
_refine_ls_structure_factor_coef Fsqd
_refine_ls_weighting_details 'w=1/[\s^2^(Fo^2^)+(0.0251P)^2^+0.6466P] where P=(Fo^2^+2Fc^2^)/3'
_refine_ls_weighting_scheme calc
_refine_ls_wR_factor_gt 0.0644
_refine_ls_wR_factor_ref 0.0652
_reflns_Friedel_coverage 0
_reflns_number_gt 4533
_reflns_number_total 4949
_reflns_threshold_expression 'I > 2\s(I)'
_cod_data_source_file c6ce01065b3.cif
_cod_data_source_block 7_shelx
_cod_depositor_comments
;
The following automatic conversions were performed:

'_space_group_crystal_system' value 'Monoclinic' changed to
'monoclinic' according to
/usr/data/users/saulius/crontab/automatic-downloads/rss-feeds/RSC/lib/dictionaries/cif_core.dic
dictionary named 'cif_core.dic' version 2.4.2 from 2011-04-26.

Automatic conversion script
Id: cif_fix_values 4268 2015-11-12 08:31:59Z antanas 

 Adding full bibliography for 7225667--7225698.cif.
;
_cod_database_code 7225696

loop_
_space_group_symop_operation_xyz
'x, y, z'
'-x, y+1/2, -z+1/2'
'-x, -y, -z'
'x, -y-1/2, z-1/2'

loop_
_atom_site_label
_atom_site_type_symbol
_atom_site_fract_x
_atom_site_fract_y
_atom_site_fract_z
_atom_site_U_iso_or_equiv
_atom_site_adp_type
_atom_site_occupancy
_atom_site_site_symmetry_order
_atom_site_calc_flag
Cl1 Cl 0.23308(2) 0.63350(5) 0.46952(2) 0.01558(6) Uani 1 1 d
Cl2 Cl -0.02790(2) -0.22954(5) 0.31488(2) 0.01487(6) Uani 1 1 d
Cl3 Cl 0.37384(2) 0.07307(5) 0.50307(2) 0.01806(6) Uani 1 1 d
O2 O 0.23309(4) 0.22444(15) 0.35501(4) 0.01550(14) Uani 1 1 d
O3 O 0.12412(4) -0.14586(15) 0.29762(4) 0.01520(14) Uani 1 1 d
O5 O -0.03135(4) 0.18015(16) 0.42236(4) 0.01706(14) Uani 1 1 d
O6 O 0.08097(4) 0.53737(15) 0.48765(4) 0.01577(14) Uani 1 1 d
O12 O 0.36114(4) 0.48372(16) 0.38353(4) 0.01734(14) Uani 1 1 d
O13 O 0.47232(4) 0.82630(17) 0.38671(4) 0.01993(15) Uani 1 1 d
N125 N 0.25409(5) -0.13019(19) 0.25416(5) 0.01691(17) Uani 1 1 d
C121 C 0.35238(6) -0.1190(2) 0.20330(6) 0.0192(2) Uani 1 1 d
C122 C 0.31174(6) -0.3191(2) 0.15581(5) 0.01854(19) Uani 1 1 d
C123 C 0.24150(6) -0.4240(2) 0.15684(5) 0.01725(19) Uani 1 1 d
C124 C 0.21374(6) -0.3229(2) 0.20833(5) 0.01732(19) Uani 1 1 d
C126 C 0.32136(6) -0.0275(2) 0.25334(6) 0.01837(19) Uani 1 1 d
C21 C 0.42648(7) 0.0001(3) 0.20024(8) 0.0305(3) Uani 1 1 d
C23 C 0.19579(7) -0.6297(2) 0.10302(6) 0.0230(2) Uani 1 1 d
C111 C 0.16337(5) 0.39356(19) 0.42650(5) 0.01228(16) Uani 1 1 d
C112 C 0.17520(5) 0.22526(19) 0.37568(5) 0.01221(16) Uani 1 1 d
C113 C 0.11243(5) 0.01179(19) 0.33999(5) 0.01189(16) Uani 1 1 d
C114 C 0.04207(5) 0.00640(19) 0.35756(5) 0.01233(16) Uani 1 1 d
C115 C 0.03262(5) 0.1811(2) 0.40588(5) 0.01267(17) Uani 1 1 d
C116 C 0.09437(5) 0.38654(19) 0.44366(5) 0.01218(16) Uani 1 1 d
C211 C 0.44037(5) 0.3130(2) 0.49945(5) 0.01394(17) Uani 1 1 d
C212 C 0.42499(5) 0.4766(2) 0.44156(5) 0.01382(17) Uani 1 1 d
C213 C 0.48588(5) 0.6785(2) 0.43891(5) 0.01394(17) Uani 1 1 d
H122 H 0.3332(9) -0.389(3) 0.1209(8) 0.025(4) Uiso 1 1 d
H124 H 0.1654(8) -0.376(3) 0.2121(7) 0.019(3) Uiso 1 1 d
H125 H 0.2341(10) -0.070(4) 0.2865(9) 0.039(5) Uiso 1 1 d
H126 H 0.3458(9) 0.103(3) 0.2893(8) 0.023(4) Uiso 1 1 d
H21A H 0.4173(12) 0.172(4) 0.1811(10) 0.049(5) Uiso 1 1 d
H21B H 0.4482(12) -0.112(4) 0.1724(11) 0.051(5) Uiso 1 1 d
H21C H 0.4644(12) 0.022(4) 0.2477(11) 0.054(6) Uiso 1 1 d
H23A H 0.1633(11) -0.544(4) 0.0598(10) 0.042(5) Uiso 1 1 d
H23B H 0.1613(11) -0.733(4) 0.1185(10) 0.044(5) Uiso 1 1 d
H23C H 0.2303(10) -0.748(4) 0.0927(9) 0.037(5) Uiso 1 1 d
H5 H -0.0285(11) 0.299(4) 0.4525(9) 0.041(5) Uiso 1 1 d
H12 H 0.3172(12) 0.384(4) 0.3855(11) 0.052(6) Uiso 1 1 d

loop_
_atom_site_aniso_label
_atom_site_aniso_U_11
_atom_site_aniso_U_22
_atom_site_aniso_U_33
_atom_site_aniso_U_23
_atom_site_aniso_U_13
_atom_site_aniso_U_12
Cl1 0.01405(10) 0.01550(11) 0.01671(11) -0.00379(8) 0.00488(8) -0.00423(8)
Cl2 0.01334(10) 0.01495(11) 0.01569(10) -0.00362(8) 0.00441(8) -0.00326(8)
Cl3 0.01511(11) 0.01820(11) 0.02092(12) 0.00156(9) 0.00649(9) -0.00543(8)
O2 0.0124(3) 0.0197(3) 0.0157(3) -0.0034(3) 0.0067(3) -0.0025(3)
O3 0.0152(3) 0.0161(3) 0.0147(3) -0.0035(3) 0.0058(3) 0.0000(3)
O5 0.0149(3) 0.0195(4) 0.0200(3) -0.0069(3) 0.0102(3) -0.0043(3)
O6 0.0164(3) 0.0167(3) 0.0154(3) -0.0041(3) 0.0072(3) -0.0008(3)
O12 0.0131(3) 0.0225(4) 0.0145(3) 0.0006(3) 0.0026(3) -0.0035(3)
O13 0.0184(3) 0.0232(4) 0.0178(3) 0.0053(3) 0.0061(3) -0.0014(3)
N125 0.0173(4) 0.0206(4) 0.0134(4) -0.0026(3) 0.0063(3) 0.0019(3)
C121 0.0160(4) 0.0225(5) 0.0195(5) 0.0039(4) 0.0068(4) 0.0021(4)
C122 0.0196(5) 0.0232(5) 0.0145(4) 0.0019(4) 0.0081(4) 0.0053(4)
C123 0.0186(4) 0.0186(5) 0.0139(4) -0.0011(4) 0.0050(3) 0.0034(4)
C124 0.0163(4) 0.0200(5) 0.0161(4) -0.0015(4) 0.0063(4) 0.0005(4)
C126 0.0172(4) 0.0195(5) 0.0163(4) -0.0009(4) 0.0034(4) 0.0002(4)
C21 0.0217(5) 0.0342(7) 0.0387(7) 0.0049(6) 0.0145(5) -0.0031(5)
C23 0.0243(5) 0.0227(5) 0.0200(5) -0.0073(4) 0.0054(4) 0.0018(4)
C111 0.0116(4) 0.0124(4) 0.0124(4) -0.0014(3) 0.0037(3) -0.0025(3)
C112 0.0117(4) 0.0132(4) 0.0111(4) 0.0004(3) 0.0033(3) -0.0006(3)
C113 0.0120(4) 0.0125(4) 0.0104(4) 0.0006(3) 0.0031(3) 0.0004(3)
C114 0.0110(4) 0.0128(4) 0.0125(4) -0.0011(3) 0.0033(3) -0.0016(3)
C115 0.0117(4) 0.0137(4) 0.0126(4) 0.0000(3) 0.0043(3) -0.0008(3)
C116 0.0123(4) 0.0119(4) 0.0117(4) 0.0004(3) 0.0035(3) -0.0001(3)
C211 0.0120(4) 0.0141(4) 0.0167(4) -0.0008(3) 0.0063(3) -0.0033(3)
C212 0.0124(4) 0.0156(4) 0.0138(4) -0.0020(3) 0.0051(3) -0.0019(3)
C213 0.0134(4) 0.0148(4) 0.0149(4) -0.0005(3) 0.0067(3) -0.0011(3)

loop_
_atom_type_symbol
_atom_type_description
_atom_type_scat_dispersion_real
_atom_type_scat_dispersion_imag
_atom_type_scat_source
C C 0.0033 0.0016 'International Tables Vol C Tables 4.2.6.8 and 6.1.1.4'
H H 0 0 'International Tables Vol C Tables 4.2.6.8 and 6.1.1.4'
N N 0.0061 0.0033 'International Tables Vol C Tables 4.2.6.8 and 6.1.1.4'
O O 0.0106 0.006 'International Tables Vol C Tables 4.2.6.8 and 6.1.1.4'
Cl Cl 0.1484 0.1585 'International Tables Vol C Tables 4.2.6.8 and 6.1.1.4'

loop_
_geom_angle_atom_site_label_1
_geom_angle_atom_site_label_2
_geom_angle_atom_site_label_3
_geom_angle
_geom_angle_site_symmetry_1
_geom_angle_site_symmetry_3
C115 O5 H5 110.0(13) . .
C212 O12 H12 116.7(12) . .
C126 N125 C124 123.29(9) . .
C126 N125 H125 119.7(11) . .
C124 N125 H125 117.0(11) . .
C126 C121 C122 117.53(10) . .
C126 C121 C21 120.60(11) . .
C122 C121 C21 121.85(10) . .
C121 C122 C123 122.09(9) . .
C121 C122 H122 118.8(9) . .
C123 C122 H122 119.1(9) . .
C124 C123 C122 117.31(10) . .
C124 C123 C23 120.79(10) . .
C122 C123 C23 121.86(10) . .
N125 C124 C123 119.79(10) . .
N125 C124 H124 116.5(9) . .
C123 C124 H124 123.6(9) . .
N125 C126 C121 119.98(10) . .
N125 C126 H126 116.1(9) . .
C121 C126 H126 123.9(9) . .
C121 C21 H21A 110.1(13) . .
C121 C21 H21B 111.1(12) . .
H21A C21 H21B 110.4(16) . .
C121 C21 H21C 110.8(12) . .
H21A C21 H21C 105.1(18) . .
H21B C21 H21C 109.1(17) . .
C123 C23 H23A 110.6(11) . .
C123 C23 H23B 113.9(11) . .
H23A C23 H23B 105.0(15) . .
C123 C23 H23C 109.4(10) . .
H23A C23 H23C 109.6(14) . .
H23B C23 H23C 108.3(15) . .
C112 C111 C116 122.90(8) . .
C112 C111 Cl1 119.53(7) . .
C116 C111 Cl1 117.52(7) . .
O2 C112 C111 127.21(9) . .
O2 C112 C113 115.14(8) . .
C111 C112 C113 117.64(8) . .
O3 C113 C114 122.86(9) . .
O3 C113 C112 118.08(8) . .
C114 C113 C112 119.06(8) . .
C115 C114 C113 120.63(8) . .
C115 C114 Cl2 121.63(7) . .
C113 C114 Cl2 117.74(7) . .
O5 C115 C114 121.51(9) . .
O5 C115 C116 116.98(8) . .
C114 C115 C116 121.51(8) . .
O6 C116 C111 124.79(9) . .
O6 C116 C115 117.06(8) . .
C111 C116 C115 118.15(8) . .
C212 C211 C213 122.93(9) . 3_666
C212 C211 Cl3 120.85(7) . .
C213 C211 Cl3 116.20(7) 3_666 .
O12 C212 C211 127.61(9) . .
O12 C212 C213 112.86(8) . .
C211 C212 C213 119.52(8) . .
O13 C213 C211 122.68(9) . 3_666
O13 C213 C212 119.77(9) . .
C211 C213 C212 117.56(8) 3_666 .

loop_
_geom_bond_atom_site_label_1
_geom_bond_atom_site_label_2
_geom_bond_distance
_geom_bond_site_symmetry_2
Cl1 C111 1.7318(9) .
Cl2 C114 1.7193(10) .
Cl3 C211 1.7233(10) .
O2 C112 1.2671(11) .
O3 C113 1.2212(12) .
O5 C115 1.3254(11) .
O5 H5 0.829(19) .
O6 C116 1.2385(12) .
O12 C212 1.3183(12) .
O12 H12 0.96(2) .
O13 C213 1.2196(12) .
N125 C126 1.3400(14) .
N125 C124 1.3439(13) .
N125 H125 0.896(18) .
C121 C126 1.3847(15) .
C121 C122 1.3877(16) .
C121 C21 1.5023(16) .
C122 C123 1.3960(15) .
C122 H122 0.974(15) .
C123 C124 1.3874(14) .
C123 C23 1.4981(15) .
C124 H124 0.953(14) .
C126 H126 0.949(15) .
C21 H21A 0.92(2) .
C21 H21B 0.96(2) .
C21 H21C 0.96(2) .
C23 H23A 0.952(19) .
C23 H23B 0.945(19) .
C23 H23C 0.937(18) .
C111 C112 1.3839(13) .
C111 C116 1.4230(13) .
C112 C113 1.5376(13) .
C113 C114 1.4518(12) .
C114 C115 1.3480(13) .
C115 C116 1.5084(13) .
C211 C212 1.3509(13) .
C211 C213 1.4658(13) 3_666
C212 C213 1.5140(13) .
C213 C211 1.4658(13) 3_666

loop_
_geom_torsion_atom_site_label_1
_geom_torsion_atom_site_label_2
_geom_torsion_atom_site_label_3
_geom_torsion_atom_site_label_4
_geom_torsion
_geom_torsion_site_symmetry_1
_geom_torsion_site_symmetry_4
C126 C121 C122 C123 0.96(16) . .
C21 C121 C122 C123 -177.81(11) . .
C121 C122 C123 C124 -0.88(16) . .
C121 C122 C123 C23 176.80(10) . .
C126 N125 C124 C123 -0.21(16) . .
C122 C123 C124 N125 0.49(15) . .
C23 C123 C124 N125 -177.22(10) . .
C124 N125 C126 C121 0.30(16) . .
C122 C121 C126 N125 -0.65(16) . .
C21 C121 C126 N125 178.14(11) . .
C116 C111 C112 O2 177.04(9) . .
Cl1 C111 C112 O2 -0.52(14) . .
C116 C111 C112 C113 -3.60(14) . .
Cl1 C111 C112 C113 178.84(7) . .
O2 C112 C113 O3 2.83(13) . .
C111 C112 C113 O3 -176.61(9) . .
O2 C112 C113 C114 -176.88(8) . .
C111 C112 C113 C114 3.68(13) . .
O3 C113 C114 C115 178.57(9) . .
C112 C113 C114 C115 -1.73(14) . .
O3 C113 C114 Cl2 -1.32(13) . .
C112 C113 C114 Cl2 178.38(7) . .
C113 C114 C115 O5 179.68(9) . .
Cl2 C114 C115 O5 -0.43(14) . .
C113 C114 C115 C116 -0.36(14) . .
Cl2 C114 C115 C116 179.53(7) . .
C112 C111 C116 O6 -178.44(9) . .
Cl1 C111 C116 O6 -0.84(13) . .
C112 C111 C116 C115 1.59(14) . .
Cl1 C111 C116 C115 179.19(7) . .
O5 C115 C116 O6 0.56(13) . .
C114 C115 C116 O6 -179.40(9) . .
O5 C115 C116 C111 -179.47(8) . .
C114 C115 C116 C111 0.57(14) . .
C213 C211 C212 O12 179.51(9) 3_666 .
Cl3 C211 C212 O12 1.44(15) . .
C213 C211 C212 C213 0.25(16) 3_666 .
Cl3 C211 C212 C213 -177.82(7) . .
O12 C212 C213 O13 0.52(13) . .
C211 C212 C213 O13 179.88(10) . .
O12 C212 C213 C211 -179.60(8) . 3_666
C211 C212 C213 C211 -0.24(15) . 3_666
